data_4318830
loop_
_publ_author_name
'Rodrigue Lescou\"ezec'
'Jacqueline Vaissermann'
'Francesc Lloret'
'Miguel Julve'
'Michel Verdaguer'

_publ_section_title
;
 Ferromagnetic Coupling between Low- and High-Spin Iron(III) Ions in the
 Tetranuclear Complex fac-{[FeIII{HB(pz)3}(CN)2(\m-CN)]3FeIII(H2O)3}. 6H2O
 ([HB(pz)3]-= Hydrotris(1-pyrazolyl)borate)
;
_journal_name_full 'Inorganic Chemistry'
_journal_page_first 5943
_journal_page_last 5945
_journal_paper_doi 10.1021/ic020374o
_journal_volume 41
_journal_year 2002
_chemical_compound_source
;
?
;
_chemical_formula_moiety ' C36 H36 B3 Fe4 N27 O3, (H2 O)6 '
_chemical_formula_sum 'C36 H48 B3 Fe4 N27 O9'
_chemical_formula_weight 1258.78
_chemical_name_systematic
;
  ?
;
_space_group_IT_number 62
_symmetry_cell_setting orthorhombic
_symmetry_space_group_name_Hall '-P 2c 2n'
_symmetry_space_group_name_H-M 'P n a m'
_atom_sites_solution_hydrogens geom
_atom_sites_solution_primary direct
_cell_angle_alpha 90
_cell_angle_beta 90
_cell_angle_gamma 90
_cell_formula_units_Z 4
_cell_length_a 14.084(3)
_cell_length_b 14.799(4)
_cell_length_c 25.725(5)
_cell_measurement_reflns_used 25
_cell_measurement_temperature 295
_cell_measurement_theta_max 12.1
_cell_measurement_theta_min 11.9
_cell_volume 5362(2)
_diffrn_ambient_temperature 295
_diffrn_measurement_device ' Enraf-nonius CAD4 '
_diffrn_measurement_method 2\q/\w
_diffrn_radiation_monochromator ' graphite'
_diffrn_radiation_type 'Mo K\a'
_diffrn_radiation_wavelength 0.71069
_diffrn_reflns_limit_h_max 16
_diffrn_reflns_limit_h_min 0
_diffrn_reflns_limit_k_max 17
_diffrn_reflns_limit_k_min 0
_diffrn_reflns_limit_l_max 30
_diffrn_reflns_limit_l_min 0
_diffrn_reflns_theta_max 25
_diffrn_reflns_theta_min 1
_diffrn_standards_decay_% none
_diffrn_standards_interval_time 3600
_diffrn_standards_number 2
_exptl_absorpt_coefficient_mu 1.13
_exptl_absorpt_correction_T_max 1.00
_exptl_absorpt_correction_T_min 0.85
_exptl_absorpt_correction_type DIFABS
_exptl_absorpt_process_details 'refined from delta-F'
_exptl_crystal_colour 'dark brown'
_exptl_crystal_density_diffrn 1.56
_exptl_crystal_description plate
_exptl_crystal_F_000 2504.93
_exptl_crystal_size_max 0.44
_exptl_crystal_size_mid 0.20
_exptl_crystal_size_min 0.10
_refine_diff_density_max 0.65
_refine_diff_density_min -0.56
_refine_ls_extinction_method None
_refine_ls_goodness_of_fit_obs 1.20
_refine_ls_hydrogen_treatment
;
  H atoms placed geometrically after each cycle, except H(2) and H(3)
  (on boron atoms) located on a difference Fourier map.
  One overall isotropic thermal parameter refined.
;
_refine_ls_matrix_type full
_refine_ls_number_parameters 173
_refine_ls_number_reflns 1651
_refine_ls_R_factor_obs 0.0548
_refine_ls_shift/esd_max 0.3218
_refine_ls_structure_factor_coef F
_refine_ls_weighting_scheme
;
  Chebychev polynomial (Carruthers & Watkin, 1979)
;
_refine_ls_wR_factor_obs 0.0646
_reflns_number_observed 1651
_reflns_number_total 4829
_reflns_observed_criterion >3.00\s(I)
_cod_data_source_file ic020374o_2.cif
_cod_data_source_block C36H48B3Fe4N27O9
_cod_depositor_comments
;
The following automatic conversions were performed:

'_cell_measurement_temperature' value '295K' was changed to '295' -
the value should be numeric and without a unit
designator.

'_diffrn_ambient_temperature' value '295K' was changed
to '295' - the value should be numeric and without a unit designator.

Automatic conversion script
Id: cif_fix_values 1569 2011-02-09 13:29:24Z adriana 

The following automatic conversions were performed:

'_symmetry_cell_setting' value 'Orthorhombic ' changed to
'orthorhombic' according to the built-in table from CIF Core
dictionary named 'cif_core.dic' version 2.4.1 from
2010-06-29.

'_refine_ls_matrix_type' value ' full' changed to 'full'
according to the built-in table from CIF Core dictionary named
'cif_core.dic' version 2.4.1 from 2010-06-29.

Automatic conversion script
Id: cif_fix_values 1646 2011-03-28 12:23:43Z adriana 

The following automatic conversions were performed:

'_atom_sites_solution_primary' value ' Direct_Methods' was changed to
'direct'.

'_atom_sites_solution_hydrogens' value ' Geometric' was changed to
'geom'.

Automatic conversion script
Id: cif_fix_values 6452 2018-10-05 10:23:21Z andrius 
;
_cod_original_sg_symbol_H-M 'P n a m '
_cod_original_formula_sum ' C36 H48 B3 Fe4 N27 O9'
_cod_database_code 4318830

loop_
_symmetry_equiv_pos_as_xyz
x,y,z
-x,-y,-z
-x+1/2,y+1/2,z+1/2
x+1/2,-y+1/2,-z+1/2
x+1/2,-y+1/2,z
-x+1/2,y+1/2,-z
-x,-y,z+1/2
x,y,-z+1/2

loop_
_atom_site_label
_atom_site_fract_x
_atom_site_fract_y
_atom_site_fract_z
_atom_site_U_iso_or_equiv
_atom_site_occupancy
_atom_site_thermal_displace_type
FE1 0.0882(1) 0.3692(1) 0.7500 0.0251(5) 1.0000 Uiso
FE2 -0.1242(1) 0.6438(1) 0.7500 0.0280(5) 1.0000 Uiso
FE3 0.2849(1) 0.43754(9) 0.90752(5) 0.0287(4) 1.0000 Uiso
O1 0.1694(8) 0.2594(8) 0.7500 0.051(3) 1.0000 Uiso
O2 0.0064(5) 0.3104(5) 0.6945(3) 0.042(2) 1.0000 Uiso
C2 -0.052(1) 0.5351(9) 0.7500 0.027(3) 1.0000 Uiso
C3 0.2107(7) 0.4370(6) 0.8449(3) 0.026(2) 1.0000 Uiso
N20 -0.2499(9) 0.5577(8) 0.6676(5) 0.077(4) 1.0000 Uiso
N21 -0.1483(8) 0.8374(7) 0.7500 0.027(3) 1.0000 Uiso
N22 -0.1959(8) 0.7571(7) 0.7500 0.026(3) 1.0000 Uiso
N23 -0.0114(6) 0.7822(6) 0.7979(3) 0.033(2) 1.0000 Uiso
N24 -0.0405(6) 0.6961(6) 0.8031(3) 0.033(2) 1.0000 Uiso
N30 0.2935(9) 0.2340(8) 0.8901(4) 0.068(3) 1.0000 Uiso
N31 0.3420(6) 0.4687(6) 1.0135(3) 0.034(2) 1.0000 Uiso
N32 0.3665(6) 0.4246(6) 0.9688(3) 0.037(2) 1.0000 Uiso
N33 0.1725(7) 0.4658(6) 0.9997(3) 0.038(2) 1.0000 Uiso
N34 0.1762(6) 0.4215(6) 0.9523(3) 0.037(2) 1.0000 Uiso
N35 0.2634(6) 0.5973(6) 0.9700(3) 0.037(2) 1.0000 Uiso
N36 0.2789(6) 0.5685(5) 0.9207(3) 0.030(2) 1.0000 Uiso
N300 0.4600(8) 0.4562(7) 0.8394(4) 0.057(3) 1.0000 Uiso
N2 -0.0063(8) 0.4717(8) 0.7500 0.033(3) 1.0000 Uiso
N3 0.1672(6) 0.4256(6) 0.8085(3) 0.031(2) 1.0000 Uiso
C20 -0.2043(8) 0.5901(8) 0.6985(5) 0.043(3) 1.0000 Uiso
C21 -0.214(1) 0.9046(9) 0.7500 0.033(3) 1.0000 Uiso
C22 -0.304(1) 0.868(1) 0.7500 0.037(4) 1.0000 Uiso
C23 -0.289(1) 0.7767(9) 0.7500 0.030(3) 1.0000 Uiso
C24 0.0442(9) 0.8036(7) 0.8386(4) 0.044(3) 1.0000 Uiso
C25 0.0508(8) 0.7293(8) 0.8693(4) 0.045(3) 1.0000 Uiso
C26 -0.0002(8) 0.6631(8) 0.8459(4) 0.042(3) 1.0000 Uiso
C30 0.2943(8) 0.3112(7) 0.8968(4) 0.038(3) 1.0000 Uiso
C31 0.4056(8) 0.4479(8) 1.0505(4) 0.045(3) 1.0000 Uiso
C32 0.4698(9) 0.3922(8) 1.0300(4) 0.044(3) 1.0000 Uiso
C33 0.4427(8) 0.3781(8) 0.9792(4) 0.043(3) 1.0000 Uiso
C34 0.0947(9) 0.4392(8) 1.0251(5) 0.052(3) 1.0000 Uiso
C35 0.046(1) 0.3785(9) 0.9963(6) 0.065(4) 1.0000 Uiso
C36 0.0977(9) 0.3702(8) 0.9524(5) 0.052(3) 1.0000 Uiso
C37 0.2675(8) 0.6871(8) 0.9700(4) 0.043(3) 1.0000 Uiso
C38 0.2839(9) 0.7183(8) 0.9209(4) 0.048(3) 1.0000 Uiso
C39 0.2910(8) 0.6412(7) 0.8916(4) 0.038(3) 1.0000 Uiso
C300 0.3954(7) 0.4518(7) 0.8648(4) 0.033(3) 1.0000 Uiso
B2 -0.042(1) 0.838(1) 0.7500 0.029(4) 1.0000 Uiso
B3 0.256(1) 0.527(1) 1.0141(5) 0.046(4) 1.0000 Uiso
O11 -0.1030(6) 0.4158(6) 0.6381(3) 0.058(2) 1.0000 Uiso
O12 0.0866(7) 0.1896(6) 0.6335(4) 0.074(3) 1.0000 Uiso
O13 0.352(1) 0.296(1) 0.7500 0.108(6) 1.0000 Uiso
O14 0.105(2) 0.093(1) 0.7500 0.141(8) 1.0000 Uiso
H2 -0.0152 0.9229 0.7500 0.058(9) 1.0000 Uiso
H3 0.2380 0.5531 1.0595 0.058(9) 1.0000 Uiso
H211 -0.1877 0.9804 0.7500 0.058(9) 1.0000 Uiso
H231 -0.3318 0.7323 0.7500 0.058(9) 1.0000 Uiso
H241 0.0743 0.8637 0.8449 0.058(9) 1.0000 Uiso
H251 0.0875 0.7248 0.9023 0.058(9) 1.0000 Uiso
H261 -0.0067 0.5991 0.8591 0.058(9) 1.0000 Uiso
H311 0.4049 0.4704 1.0870 0.058(9) 1.0000 Uiso
H321 0.5274 0.3661 1.0476 0.058(9) 1.0000 Uiso
H331 0.4769 0.3387 0.9534 0.058(9) 1.0000 Uiso
H341 0.0758 0.4605 1.0606 0.058(9) 1.0000 Uiso
H351 -0.0155 0.3480 1.0048 0.058(9) 1.0000 Uiso
H361 0.0793 0.3303 0.9226 0.058(9) 1.0000 Uiso
H371 0.2596 0.7263 1.0016 0.058(9) 1.0000 Uiso
H381 0.2906 0.7821 0.9088 0.058(9) 1.0000 Uiso
H391 0.3031 0.6399 0.8531 0.058(9) 1.0000 Uiso

loop_
_atom_type_symbol
_atom_type_scat_dispersion_real
_atom_type_scat_dispersion_imag
_atom_type_scat_Cromer_Mann_a1
_atom_type_scat_Cromer_Mann_b1
_atom_type_scat_Cromer_Mann_a2
_atom_type_scat_Cromer_Mann_b2
_atom_type_scat_Cromer_Mann_a3
_atom_type_scat_Cromer_Mann_b3
_atom_type_scat_Cromer_Mann_a4
_atom_type_scat_Cromer_Mann_b4
_atom_type_scat_Cromer_Mann_c
_atom_type_scat_source
'C   ' 0.0020 0.0020 2.3100 20.8439 1.0200 10.2075 1.5886 0.5687 0.8650 51.6512 0.2156 International_Tables_Vol_IV_Table_2.2B
'H   ' 0.0000 0.0000 0.4930 10.5109 0.3229 26.1257 0.1402 3.1424 0.0408 57.7997 0.0030 International_Tables_Vol_IV_Table_2.2B
'B   ' 0.0000 0.0010 2.0545 23.2185 1.3326 1.0210 1.0979 60.3498 0.7068 0.1403 -0.1932 International_Tables_Vol_IV_Table_2.2B
'Fe  ' 0.3010 0.8450 11.7695 4.7611 7.3573 0.3072 3.5222 15.3535 2.3045 76.8805 1.0369 International_Tables_Vol_IV_Table_2.2B
'N   ' 0.0040 0.0030 12.2126 0.0057 3.1322 9.8933 2.0125 28.9975 1.1663 0.5826 -11.5290 International_Tables_Vol_IV_Table_2.2B
'O   ' 0.0080 0.0060 3.0485 13.2771 2.2868 5.7011 1.5463 0.3239 0.8670 32.9089 0.2508 International_Tables_Vol_IV_Table_2.2B

loop_
_geom_angle_atom_site_label_1
_geom_angle_site_symmetry_1
_geom_angle_atom_site_label_2
_geom_angle_site_symmetry_2
_geom_angle_atom_site_label_3
_geom_angle_site_symmetry_3
_geom_angle
_geom_angle_publ_flag
O1 . FE1 . O2 . 88.7(3) no
O1 . FE1 . O2 8_556 88.7(3) no
O2 . FE1 . O2 8_556 89.4(4) no
O1 . FE1 . N2 . 173.9(5) no
O2 . FE1 . N2 . 87.0(3) no
O2 8_556 FE1 . N2 . 87.0(3) no
O1 . FE1 . N3 . 91.2(3) no
O2 . FE1 . N3 . 177.4(3) no
O2 8_556 FE1 . N3 . 88.1(3) no
N2 . FE1 . N3 . 92.9(3) no
O1 . FE1 . N3 8_556 91.2(3) no
O2 . FE1 . N3 8_556 88.1(3) no
O2 8_556 FE1 . N3 8_556 177.4(3) no
N2 . FE1 . N3 8_556 92.9(3) no
N3 . FE1 . N3 8_556 94.5(5) no
C2 . FE2 . N22 . 178.8(6) no
C2 . FE2 . N24 . 90.8(4) no
N22 . FE2 . N24 . 88.4(3) no
C2 . FE2 . N24 8_556 90.8(4) no
N22 . FE2 . N24 8_556 88.4(3) no
N24 . FE2 . N24 8_556 88.2(5) no
C2 . FE2 . C20 . 87.9(5) no
N22 . FE2 . C20 . 93.0(4) no
N24 . FE2 . C20 . 178.6(4) no
N24 8_556 FE2 . C20 . 92.1(4) no
C2 . FE2 . C20 8_556 87.9(5) no
N22 . FE2 . C20 8_556 93.0(4) no
N24 . FE2 . C20 8_556 92.1(4) no
N24 8_556 FE2 . C20 8_556 178.6(4) no
C20 . FE2 . C20 8_556 87.6(7) no
C3 . FE3 . N32 . 173.4(4) no
C3 . FE3 . N34 . 93.9(4) no
N32 . FE3 . N34 . 88.4(4) no
C3 . FE3 . N36 . 97.1(4) no
N32 . FE3 . N36 . 89.0(3) no
N34 . FE3 . N36 . 89.1(3) no
C3 . FE3 . C30 . 85.0(4) no
N32 . FE3 . C30 . 88.8(4) no
N34 . FE3 . C30 . 91.2(4) no
N36 . FE3 . C30 . 177.9(4) no
C3 . FE3 . C300 . 87.8(4) no
N32 . FE3 . C300 . 89.8(4) no
N34 . FE3 . C300 . 178.1(4) no
N36 . FE3 . C300 . 91.5(4) no
C30 . FE3 . C300 . 88.2(5) no
FE2 . C2 . N2 . 177.7(13) no
FE3 . C3 . N3 . 171.6(9) no
N22 . N21 . C21 . 107.8(11) no
N22 . N21 . B2 . 119.9(12) no
C21 . N21 . B2 . 132.3(13) no
FE2 . N22 . N21 . 119.5(9) no
FE2 . N22 . C23 . 133.5(9) no
N21 . N22 . C23 . 107.0(11) no
N24 . N23 . C24 . 108.9(9) no
N24 . N23 . B2 . 120.0(9) no
C24 . N23 . B2 . 131.1(10) no
FE2 . N24 . N23 . 119.2(7) no
FE2 . N24 . C26 . 133.3(8) no
N23 . N24 . C26 . 107.4(9) no
N32 . N31 . C31 . 108.6(9) no
N32 . N31 . B3 . 119.5(9) no
C31 . N31 . B3 . 131.9(10) no
FE3 . N32 . N31 . 118.8(7) no
FE3 . N32 . C33 . 134.4(8) no
N31 . N32 . C33 . 106.7(9) no
N34 . N33 . C34 . 108.8(9) no
N34 . N33 . B3 . 117.7(9) no
C34 . N33 . B3 . 133.4(10) no
FE3 . N34 . N33 . 119.8(7) no
FE3 . N34 . C36 . 136.3(8) no
N33 . N34 . C36 . 103.7(9) no
N36 . N35 . C37 . 107.9(9) no
N36 . N35 . B3 . 119.3(9) no
C37 . N35 . B3 . 132.3(10) no
FE3 . N36 . N35 . 118.5(6) no
FE3 . N36 . C39 . 134.3(7) no
N35 . N36 . C39 . 107.1(8) no
FE1 . N2 . C2 . 173.3(12) no
FE1 . N3 . C3 . 164.2(8) no
FE2 . C20 . N20 . 178.5(12) no
N21 . C21 . C22 . 109.9(12) no
C21 . C22 . C23 . 103.9(13) no
N22 . C23 . C22 . 111.4(13) no
N23 . C24 . C25 . 107.6(10) no
C24 . C25 . C26 . 106.9(11) no
N24 . C26 . C25 . 109.1(10) no
FE3 . C30 . N30 . 175.4(11) no
N31 . C31 . C32 . 108.3(10) no
C31 . C32 . C33 . 106.3(11) no
N32 . C33 . C32 . 110.1(10) no
N33 . C34 . C35 . 110.0(11) no
C34 . C35 . C36 . 104.6(12) no
N34 . C36 . C35 . 113.0(11) no
N35 . C37 . C38 . 110.1(10) no
C37 . C38 . C39 . 104.0(10) no
N36 . C39 . C38 . 110.9(9) no
FE3 . C300 . N300 . 177.0(10) no
N21 . B2 . N23 . 106.1(9) no
N21 . B2 . N23 8_556 106.1(9) no
N23 . B2 . N23 8_556 105.6(12) no
N21 . B2 . H2 . 107.3(12) no
N23 . B2 . H2 . 115.5(8) no
N23 8_556 B2 . H2 . 115.5(8) no
N31 . B3 . N33 . 105.8(10) no
N31 . B3 . N35 . 109.3(10) no
N33 . B3 . N35 . 105.9(10) no
N31 . B3 . H3 . 110.6(10) no
N33 . B3 . H3 . 104.4(10) no
N35 . B3 . H3 . 119.8(11) no

loop_
_geom_bond_atom_site_label_1
_geom_bond_site_symmetry_1
_geom_bond_atom_site_label_2
_geom_bond_site_symmetry_2
_geom_bond_distance
_geom_bond_publ_flag
FE1 . O1 . 1.99(1) yes
FE1 . O2 . 2.030(8) yes
FE1 . O2 8_556 2.030(8) yes
FE1 . N2 . 2.02(1) yes
FE1 . N3 . 2.049(8) yes
FE1 . N3 8_556 2.049(8) yes
FE2 . C2 . 1.90(1) yes
FE2 . N22 . 1.96(1) yes
FE2 . N24 . 1.962(9) yes
FE2 . N24 8_556 1.962(9) yes
FE2 . C20 . 1.91(1) yes
FE2 . C20 8_556 1.91(1) yes
FE3 . C3 . 1.921(9) yes
FE3 . N32 . 1.959(9) yes
FE3 . N34 . 1.931(9) yes
FE3 . N36 . 1.969(8) yes
FE3 . C30 . 1.89(1) yes
FE3 . C300 . 1.92(1) yes
C2 . N2 . 1.14(2) yes
C3 . N3 . 1.13(1) yes
N20 . C20 . 1.13(1) yes
N21 . N22 . 1.36(1) yes
N21 . C21 . 1.35(2) yes
N21 . B2 . 1.49(2) yes
N22 . C23 . 1.34(2) yes
N23 . N24 . 1.34(1) yes
N23 . C24 . 1.34(1) yes
N23 . B2 . 1.55(1) yes
N24 . C26 . 1.33(1) yes
N30 . C30 . 1.16(1) yes
N31 . N32 . 1.37(1) yes
N31 . C31 . 1.34(1) yes
N31 . B3 . 1.49(2) yes
N32 . C33 . 1.30(1) yes
N33 . N34 . 1.39(1) yes
N33 . C34 . 1.33(1) yes
N33 . B3 . 1.54(2) yes
N34 . C36 . 1.34(1) yes
N35 . N36 . 1.36(1) yes
N35 . C37 . 1.33(1) yes
N35 . B3 . 1.54(2) yes
N36 . C39 . 1.32(1) yes
N300 . C300 . 1.12(1) yes
C21 . C22 . 1.38(2) yes
C22 . C23 . 1.37(2) yes
C24 . C25 . 1.36(1) yes
C25 . C26 . 1.36(2) yes
C31 . C32 . 1.33(2) yes
C32 . C33 . 1.38(2) yes
C34 . C35 . 1.35(2) yes
C35 . C36 . 1.35(2) yes
C37 . C38 . 1.36(1) yes
C38 . C39 . 1.37(1) yes
B2 . H2 . 1.31(2) no
B3 . H3 . 1.25(1) no
